data_6000706
loop_
_publ_author_name
'Elbadraoui, A.'
'Pivan, J. Y.'
'Maunaye, M.'
'Louer, M.'
'Louer, D.'

_publ_section_title
;
 Hydrothermal synthesis, structure refinement and properties of the new
 vanadium(III) diphosphate H3OVP2O7
;
_journal_name_full 'Journal of Alloys and Compounds'
_journal_page_first 47
_journal_page_last 53
_journal_paper_doi 10.1016/S0925-8388(96)02482-6
_journal_volume 245
_journal_year 1996
_chemical_formula_sum 'H3 O8 P2 V'
_space_group_crystal_system monoclinic
_space_group_IT_number 14
_space_group_name_Hall '-P 2ybc'
_space_group_name_H-M_alt 'P 1 21/c 1'
_cell_angle_alpha 90
_cell_angle_beta 105.86(3)
_cell_angle_gamma 90
_cell_formula_units_Z 4
_cell_length_a 7.519(2)
_cell_length_b 10.054(3)
_cell_length_c 8.244(3)
_cell_volume 599.49
_cod_database_code 6000706

loop_
_space_group_symop_id
_space_group_symop_operation_xyz
1 x,y,z
2 -x,y+1/2,-z+1/2
3 -x,-y,-z
4 x,-y+1/2,z+1/2

loop_
_atom_site_label
_atom_site_type_symbol
_atom_site_fract_x
_atom_site_fract_y
_atom_site_fract_z
_atom_site_B_iso_or_equiv
V V 0.2378(8) 0.6015(4) 0.7590(6) 2.0(1)
P1 P 0.4302(9) 0.6297(7) 0.1857(9) 1.5(2)
P2 P 0.1332(9) 0.9054(7) 0.8343(9) 2.5(2)
O1 O 0.329(2) 0.945(1) 0.807(2) 1.7
O2 O 0.099(1) 0.743(1) 0.262(2) 0.4(2)
O3 O 0.626(1) 0.573(1) 0.222(2) 0.9(2)
O4 O 0.143(2) 0.592(1) 0.510(2) 0.4(2)
O5 O 0.314(2) 0.618(1) 0.008(1) 0.9(2)
O6 O 0.990(1) 0.492(1) 0.214(1) 0.4(2)
O7 O 0.450(1) 0.775(1) 0.243(1) 0.9(2)
O8 O 0.175(2) 0.308(1) 0.033(2) 3.9(4)
